data_1567770
loop_
_publ_author_name
'Sharma, Mahendra K.'
'Chabbra, Sonia'
'W\"olper, Christoph'
'Weinert, Hanns Micha'
'Reijerse, Edward'
'Schnegg, Alexander'
'Schulz, Stephan'

_publ_section_title
;
 Modulating the Frontier Orbitals of L(X)Ga-Substituted Diphosphenes
 [L(X)GaP]2 (X = Cl, Br) and their Facile Oxidation to Radical Cations
;
_journal_name_full 'Chemical Science'
_journal_paper_doi 10.1039/D2SC04207J
_journal_year 2022
_chemical_formula_sum 'C68 H101 Br2 Ga2 N6 P2'
_chemical_formula_weight 1363.74
_space_group_crystal_system monoclinic
_space_group_IT_number 14
_space_group_name_Hall '-P 2yn'
_space_group_name_H-M_alt 'P 1 21/n 1'
_atom_sites_solution_hydrogens geom
_atom_sites_solution_primary direct
_atom_sites_solution_secondary difmap
_audit_creation_method SHELXL-2017/1
_audit_update_record
;
2022-07-05 deposited with the CCDC.	2022-10-12 downloaded from the CCDC.
;
_cell_angle_alpha 90
_cell_angle_beta 99.6843(16)
_cell_angle_gamma 90
_cell_formula_units_Z 4
_cell_length_a 14.7131(10)
_cell_length_b 25.5509(18)
_cell_length_c 18.5397(13)
_cell_measurement_reflns_used 9687
_cell_measurement_temperature 100(2)
_cell_measurement_theta_max 32.95
_cell_measurement_theta_min 2.29
_cell_volume 6870.4(8)
_computing_cell_refinement 'BRUKER APEX3(v2019.1-0)'
_computing_data_collection 'BRUKER APEX3(v2019.1-0)'
_computing_data_reduction 'BRUKER APEX3(v2019.1-0)'
_computing_molecular_graphics 'ORTEP/PLATON (Spek)'
_computing_publication_material 'BRUKER AXS SHELXTL (c) 2008 / Vers. 2008/4'
_computing_structure_refinement 'SHELXL-2017/1 (Sheldrick, 2017)'
_computing_structure_solution 'BRUKER APEX3(v2019.1-0)'
_diffrn_ambient_temperature 100(2)
_diffrn_detector_area_resol_mean 512
_diffrn_measured_fraction_theta_full 1.000
_diffrn_measured_fraction_theta_max 0.997
_diffrn_measurement_device_type 'Bruker D8 KAPPA II (APEX II detector)'
_diffrn_measurement_method 'Data collection strategy APEX 3/QUEEN'
_diffrn_radiation_monochromator 'Triumph Goebel mirror'
_diffrn_radiation_source 'fine-focus sealed tube'
_diffrn_radiation_type MoK\a
_diffrn_radiation_wavelength 0.71073
_diffrn_reflns_av_R_equivalents 0.0514
_diffrn_reflns_av_unetI/netI 0.0301
_diffrn_reflns_Laue_measured_fraction_full 1.000
_diffrn_reflns_Laue_measured_fraction_max 0.997
_diffrn_reflns_limit_h_max 22
_diffrn_reflns_limit_h_min -22
_diffrn_reflns_limit_k_max 39
_diffrn_reflns_limit_k_min -39
_diffrn_reflns_limit_l_max 28
_diffrn_reflns_limit_l_min -28
_diffrn_reflns_number 228807
_diffrn_reflns_point_group_measured_fraction_full 1.000
_diffrn_reflns_point_group_measured_fraction_max 0.997
_diffrn_reflns_theta_full 25.242
_diffrn_reflns_theta_max 33.212
_diffrn_reflns_theta_min 1.934
_exptl_absorpt_coefficient_mu 2.037
_exptl_absorpt_correction_T_max 0.75
_exptl_absorpt_correction_T_min 0.51
_exptl_absorpt_correction_type multi-scan
_exptl_absorpt_process_details
; 
 SADABS
 R.H. Blessing, Acta Cryst. (1995) A51 33-38 
;
_exptl_crystal_colour orange
_exptl_crystal_density_diffrn 1.318
_exptl_crystal_description prism
_exptl_crystal_F_000 2852
_exptl_crystal_size_max 0.477
_exptl_crystal_size_mid 0.204
_exptl_crystal_size_min 0.122
_refine_diff_density_max 0.774
_refine_diff_density_min -0.463
_refine_diff_density_rms 0.082
_refine_ls_extinction_method none
_refine_ls_goodness_of_fit_ref 1.043
_refine_ls_hydrogen_treatment constr
_refine_ls_matrix_type full
_refine_ls_number_parameters 799
_refine_ls_number_reflns 26297
_refine_ls_number_restraints 117
_refine_ls_restrained_S_all 1.041
_refine_ls_R_factor_all 0.0501
_refine_ls_R_factor_gt 0.0314
_refine_ls_shift/su_max 0.005
_refine_ls_shift/su_mean 0.000
_refine_ls_structure_factor_coef Fsqd
_refine_ls_weighting_details 'w=1/[\s^2^(Fo^2^)+(0.0298P)^2^+3.6477P] where P=(Fo^2^+2Fc^2^)/3'
_refine_ls_weighting_scheme calc
_refine_ls_wR_factor_gt 0.0641
_refine_ls_wR_factor_ref 0.0703
_reflns_Friedel_coverage 0.000
_reflns_number_gt 20984
_reflns_number_total 26297
_reflns_threshold_expression 'I > 2\s(I)'
_cod_data_source_file d2sc04207j2.cif
_cod_data_source_block mks_049m
_cod_depositor_comments
;
The following automatic conversions were performed:

data item '_atom_sites_solution_secondary' value 'diffmap' was
changed to 'difmap'.

Automatic conversion script
Id: cif_fix_values 7556 2019-12-06 15:28:31Z antanas 
;
_cod_original_sg_symbol_H-M 'P 21/n'
_cod_database_code 1567770
_shelx_shelxl_version_number 2017/1
_shelx_space_group_comment
;
The symmetry employed for this shelxl refinement is uniquely defined
by the following loop, which should always be used as a source of
symmetry information in preference to the above space-group names.
They are only intended as comments.
;
_shelx_estimated_absorpt_t_min 0.443
_shelx_estimated_absorpt_t_max 0.789

loop_
_space_group_symop_operation_xyz
'x, y, z'
'-x+1/2, y+1/2, -z+1/2'
'-x, -y, -z'
'x-1/2, -y-1/2, z-1/2'

loop_
_atom_site_label
_atom_site_type_symbol
_atom_site_fract_x
_atom_site_fract_y
_atom_site_fract_z
_atom_site_U_iso_or_equiv
_atom_site_adp_type
_atom_site_occupancy
_atom_site_site_symmetry_order
_atom_site_calc_flag
_atom_site_refinement_flags_posn
_atom_site_refinement_flags_adp
_atom_site_refinement_flags_occupancy
_atom_site_disorder_assembly
_atom_site_disorder_group
Br1 Br 0.35688(2) 0.55802(2) 0.82758(2) 0.01497(3) Uani 1 1 d . . . . .
Br2 Br -0.03943(2) 0.56435(2) 0.94074(2) 0.01261(3) Uani 1 1 d . . . . .
Ga1 Ga 0.23876(2) 0.60964(2) 0.75585(2) 0.00983(3) Uani 1 1 d . . . . .
Ga2 Ga -0.10245(2) 0.61522(2) 0.83472(2) 0.00837(3) Uani 1 1 d . . . . .
P1 P 0.10943(2) 0.59584(2) 0.80978(2) 0.00981(6) Uani 1 1 d . . . . .
P2 P -0.01556(2) 0.62682(2) 0.74598(2) 0.01274(6) Uani 1 1 d . . . . .
N1 N 0.28986(8) 0.68019(4) 0.76778(6) 0.0122(2) Uani 1 1 d . . . . .
N2 N 0.26806(8) 0.59746(4) 0.65720(6) 0.0124(2) Uani 1 1 d . . . . .
N3 N -0.22344(8) 0.57838(4) 0.80698(6) 0.01036(19) Uani 1 1 d . . . . .
N4 N -0.15792(8) 0.67500(4) 0.87906(6) 0.0108(2) Uani 1 1 d . . . . .
N5 N 0.07311(9) 0.48997(4) 0.75074(6) 0.0148(2) Uani 1 1 d . . . . .
N6 N 0.14559(8) 0.49259(4) 0.86198(6) 0.0130(2) Uani 1 1 d . . . . .
C1 C 0.36180(10) 0.69188(5) 0.73539(8) 0.0151(2) Uani 1 1 d . . . . .
C2 C 0.38921(10) 0.66215(6) 0.67952(8) 0.0167(3) Uani 1 1 d . . . . .
H2 H 0.447765 0.670593 0.667528 0.020 Uiso 1 1 calc R U . . .
C3 C 0.34149(10) 0.62161(6) 0.63906(8) 0.0151(2) Uani 1 1 d . . . . .
C4 C 0.41652(12) 0.74111(6) 0.75717(9) 0.0237(3) Uani 1 1 d . . . . .
H4A H 0.451969 0.736872 0.806528 0.036 Uiso 1 1 calc R U . . .
H4B H 0.374275 0.770824 0.756565 0.036 Uiso 1 1 calc R U . . .
H4C H 0.458799 0.747567 0.722556 0.036 Uiso 1 1 calc R U . . .
C5 C 0.37712(11) 0.60595(7) 0.57012(9) 0.0234(3) Uani 1 1 d . . . . .
H5A H 0.418642 0.575898 0.580543 0.035 Uiso 1 1 calc R U . . .
H5B H 0.410674 0.635365 0.553113 0.035 Uiso 1 1 calc R U . . .
H5C H 0.325097 0.596446 0.532084 0.035 Uiso 1 1 calc R U . . .
C6 C 0.26047(10) 0.71952(5) 0.81544(8) 0.0135(2) Uani 1 1 d . . . . .
C7 C 0.30668(10) 0.72496(5) 0.88750(8) 0.0160(3) Uani 1 1 d . . . . .
C8 C 0.28319(12) 0.76742(6) 0.92832(9) 0.0217(3) Uani 1 1 d . . . . .
H8 H 0.314348 0.772258 0.977051 0.026 Uiso 1 1 calc R U . . .
C9 C 0.21537(13) 0.80246(6) 0.89890(9) 0.0247(3) Uani 1 1 d . . . . .
H9 H 0.201687 0.831725 0.926803 0.030 Uiso 1 1 calc R U . . .
C10 C 0.16742(12) 0.79489(6) 0.82882(9) 0.0219(3) Uani 1 1 d . . . . .
H10 H 0.119333 0.818417 0.809759 0.026 Uiso 1 1 calc R U . . .
C11 C 0.18844(11) 0.75333(5) 0.78562(8) 0.0162(3) Uani 1 1 d . . . . .
C12 C 0.37718(10) 0.68545(6) 0.92316(8) 0.0170(3) Uani 1 1 d . . . . .
H12 H 0.395157 0.663018 0.883653 0.020 Uiso 1 1 calc R U . . .
C13 C 0.46496(12) 0.71083(7) 0.96491(10) 0.0267(3) Uani 1 1 d . . . . .
H13A H 0.510623 0.683612 0.981546 0.040 Uiso 1 1 calc R U . . .
H13B H 0.450167 0.729898 1.007316 0.040 Uiso 1 1 calc R U . . .
H13C H 0.490194 0.735202 0.932552 0.040 Uiso 1 1 calc R U . . .
C14 C 0.33230(11) 0.65009(6) 0.97415(9) 0.0211(3) Uani 1 1 d . . . . .
H14A H 0.316574 0.670961 1.014662 0.032 Uiso 1 1 calc R U . . .
H14B H 0.375504 0.622336 0.993633 0.032 Uiso 1 1 calc R U . . .
H14C H 0.276150 0.634411 0.946707 0.032 Uiso 1 1 calc R U . . .
C15 C 0.13592(11) 0.74565(6) 0.70843(8) 0.0201(3) Uani 1 1 d . . . . .
H15 H 0.130788 0.707076 0.699547 0.024 Uiso 1 1 calc R U . . .
C16 C 0.18647(14) 0.76861(8) 0.65023(10) 0.0347(4) Uani 1 1 d . . . . .
H16A H 0.243349 0.748856 0.649309 0.052 Uiso 1 1 calc R U . . .
H16B H 0.201638 0.805341 0.661806 0.052 Uiso 1 1 calc R U . . .
H16C H 0.146852 0.766381 0.602232 0.052 Uiso 1 1 calc R U . . .
C17 C 0.03818(12) 0.76725(7) 0.69885(9) 0.0245(3) Uani 1 1 d . . . . .
H17A H 0.040424 0.805526 0.702134 0.037 Uiso 1 1 calc R U . . .
H17B H 0.006881 0.753280 0.737379 0.037 Uiso 1 1 calc R U . . .
H17C H 0.004341 0.756861 0.650885 0.037 Uiso 1 1 calc R U . . .
C18 C 0.21864(10) 0.56047(5) 0.60604(7) 0.0138(2) Uani 1 1 d . . . . .
C19 C 0.24667(10) 0.50786(6) 0.60623(8) 0.0163(3) Uani 1 1 d . . . . .
C20 C 0.19658(11) 0.47382(6) 0.55534(8) 0.0195(3) Uani 1 1 d . . . . .
H20 H 0.212840 0.437820 0.556083 0.023 Uiso 1 1 calc R U . . .
C21 C 0.12394(11) 0.49147(6) 0.50402(8) 0.0194(3) Uani 1 1 d . . . . .
H21 H 0.091724 0.467938 0.469077 0.023 Uiso 1 1 calc R U . . .
C22 C 0.09838(11) 0.54349(6) 0.50375(8) 0.0189(3) Uani 1 1 d . . . . .
H22 H 0.048816 0.555528 0.468031 0.023 Uiso 1 1 calc R U . . .
C23 C 0.14396(10) 0.57866(6) 0.55491(8) 0.0164(3) Uani 1 1 d D . . . .
C24 C 0.33011(11) 0.48631(6) 0.65699(9) 0.0225(3) Uani 1 1 d . . . . .
H24 H 0.360999 0.516002 0.686632 0.027 Uiso 1 1 calc R U . . .
C25 C 0.40023(13) 0.46191(8) 0.61377(12) 0.0365(5) Uani 1 1 d . . . . .
H25A H 0.456657 0.452808 0.647531 0.055 Uiso 1 1 calc R U . . .
H25B H 0.414857 0.487137 0.577581 0.055 Uiso 1 1 calc R U . . .
H25C H 0.373774 0.430268 0.588695 0.055 Uiso 1 1 calc R U . . .
C26 C 0.30188(15) 0.44597(7) 0.70938(10) 0.0329(4) Uani 1 1 d . . . . .
H26A H 0.259820 0.462140 0.738628 0.049 Uiso 1 1 calc R U . . .
H26B H 0.356840 0.433148 0.741880 0.049 Uiso 1 1 calc R U . . .
H26C H 0.270779 0.416641 0.681392 0.049 Uiso 1 1 calc R U . . .
C27 C 0.1074(12) 0.6348(5) 0.5601(11) 0.024(3) Uani 0.32(3) 1 d D U P A 1
H27 H 0.129852 0.648012 0.610716 0.029 Uiso 0.32(3) 1 calc R U P A 1
C28 C 0.1490(9) 0.6691(9) 0.5066(19) 0.064(6) Uani 0.32(3) 1 d D U P A 1
H28A H 0.216145 0.670000 0.520999 0.097 Uiso 0.32(3) 1 calc R U P A 1
H28B H 0.124209 0.704621 0.507353 0.097 Uiso 0.32(3) 1 calc R U P A 1
H28C H 0.133166 0.654557 0.457156 0.097 Uiso 0.32(3) 1 calc R U P A 1
C29 C 0.0028(12) 0.6397(11) 0.5448(15) 0.018(2) Uani 0.32(3) 1 d D U P A 1
H29A H -0.014698 0.676064 0.552438 0.027 Uiso 0.32(3) 1 calc R U P A 1
H29B H -0.024012 0.616754 0.577964 0.027 Uiso 0.32(3) 1 calc R U P A 1
H29C H -0.020323 0.629572 0.494014 0.027 Uiso 0.32(3) 1 calc R U P A 1
C27' C 0.1179(6) 0.6363(2) 0.5468(5) 0.0198(10) Uani 0.68(3) 1 d D U P A 2
H27' H 0.153131 0.655492 0.589563 0.024 Uiso 0.68(3) 1 calc R U P A 2
C28' C 0.1434(5) 0.6600(2) 0.4772(4) 0.0365(12) Uani 0.68(3) 1 d D U P A 2
H28D H 0.112002 0.640727 0.434493 0.055 Uiso 0.68(3) 1 calc R U P A 2
H28E H 0.210248 0.657744 0.479137 0.055 Uiso 0.68(3) 1 calc R U P A 2
H28F H 0.124297 0.696802 0.473365 0.055 Uiso 0.68(3) 1 calc R U P A 2
C29' C 0.0157(6) 0.6440(5) 0.5480(7) 0.0235(16) Uani 0.68(3) 1 d D U P A 2
H29D H -0.020398 0.627101 0.505104 0.035 Uiso 0.68(3) 1 calc R U P A 2
H29E H 0.001653 0.681527 0.547126 0.035 Uiso 0.68(3) 1 calc R U P A 2
H29F H 0.000092 0.628409 0.592638 0.035 Uiso 0.68(3) 1 calc R U P A 2
C30 C -0.29210(10) 0.58594(5) 0.84382(8) 0.0134(2) Uani 1 1 d . . . . .
C31 C -0.29022(10) 0.62456(5) 0.89835(8) 0.0156(3) Uani 1 1 d . . . . .
H31 H -0.334067 0.620689 0.930188 0.019 Uiso 1 1 calc R U . . .
C32 C -0.23202(10) 0.66763(5) 0.91122(7) 0.0135(2) Uani 1 1 d . . . . .
C33 C -0.37912(11) 0.55374(6) 0.82843(9) 0.0215(3) Uani 1 1 d . . . . .
H33A H -0.432077 0.575613 0.834349 0.032 Uiso 1 1 calc R U . . .
H33B H -0.374612 0.524300 0.862735 0.032 Uiso 1 1 calc R U . . .
H33C H -0.387202 0.540374 0.778210 0.032 Uiso 1 1 calc R U . . .
C34 C -0.25713(11) 0.70884(6) 0.96286(9) 0.0211(3) Uani 1 1 d . . . . .
H34A H -0.205917 0.713407 1.003597 0.032 Uiso 1 1 calc R U . . .
H34B H -0.312340 0.697787 0.981878 0.032 Uiso 1 1 calc R U . . .
H34C H -0.269420 0.742054 0.936601 0.032 Uiso 1 1 calc R U . . .
C35 C -0.23416(9) 0.53967(5) 0.74948(7) 0.0116(2) Uani 1 1 d . . . . .
C36 C -0.22371(10) 0.48589(5) 0.76674(8) 0.0142(2) Uani 1 1 d . . . . .
C37 C -0.23545(12) 0.45019(6) 0.70878(9) 0.0210(3) Uani 1 1 d . . . . .
H37 H -0.227797 0.413883 0.719078 0.025 Uiso 1 1 calc R U . . .
C38 C -0.25788(13) 0.46638(6) 0.63699(9) 0.0247(3) Uani 1 1 d . . . . .
H38 H -0.266228 0.441357 0.598550 0.030 Uiso 1 1 calc R U . . .
C39 C -0.26820(11) 0.51933(6) 0.62114(8) 0.0207(3) Uani 1 1 d . . . . .
H39 H -0.284110 0.530254 0.571642 0.025 Uiso 1 1 calc R U . . .
C40 C -0.25560(10) 0.55678(5) 0.67663(7) 0.0142(2) Uani 1 1 d . . . . .
C41 C -0.20036(11) 0.46532(5) 0.84440(8) 0.0171(3) Uani 1 1 d . . . . .
H41 H -0.199954 0.495569 0.878676 0.021 Uiso 1 1 calc R U . . .
C42 C -0.27163(14) 0.42531(7) 0.86189(10) 0.0293(4) Uani 1 1 d . . . . .
H42A H -0.260199 0.417645 0.914437 0.044 Uiso 1 1 calc R U . . .
H42B H -0.266310 0.393004 0.834406 0.044 Uiso 1 1 calc R U . . .
H42C H -0.333801 0.439765 0.847986 0.044 Uiso 1 1 calc R U . . .
C43 C -0.10435(13) 0.44049(6) 0.85770(10) 0.0266(3) Uani 1 1 d . . . . .
H43A H -0.087750 0.430829 0.909393 0.040 Uiso 1 1 calc R U . . .
H43B H -0.059281 0.465619 0.844958 0.040 Uiso 1 1 calc R U . . .
H43C H -0.104523 0.409123 0.827254 0.040 Uiso 1 1 calc R U . . .
C44 C -0.26809(10) 0.61473(6) 0.65877(8) 0.0159(3) Uani 1 1 d . . . . .
H44 H -0.224772 0.634456 0.696517 0.019 Uiso 1 1 calc R U . . .
C45 C -0.36611(12) 0.63269(8) 0.66422(12) 0.0327(4) Uani 1 1 d . . . . .
H45A H -0.377715 0.627019 0.714159 0.049 Uiso 1 1 calc R U . . .
H45B H -0.410651 0.612550 0.629828 0.049 Uiso 1 1 calc R U . . .
H45C H -0.372635 0.669997 0.652173 0.049 Uiso 1 1 calc R U . . .
C46 C -0.24472(15) 0.62909(7) 0.58423(9) 0.0309(4) Uani 1 1 d . . . . .
H46A H -0.183022 0.616040 0.580598 0.046 Uiso 1 1 calc R U . . .
H46B H -0.246095 0.667224 0.578538 0.046 Uiso 1 1 calc R U . . .
H46C H -0.290032 0.613228 0.545620 0.046 Uiso 1 1 calc R U . . .
C47 C -0.11891(10) 0.72701(5) 0.88176(7) 0.0127(2) Uani 1 1 d . . . . .
C48 C -0.04689(10) 0.74103(5) 0.93839(8) 0.0150(2) Uani 1 1 d . . . . .
C49 C -0.01431(11) 0.79254(6) 0.94019(9) 0.0199(3) Uani 1 1 d . . . . .
H49 H 0.034255 0.802769 0.978035 0.024 Uiso 1 1 calc R U . . .
C50 C -0.05120(11) 0.82888(6) 0.88815(9) 0.0223(3) Uani 1 1 d . . . . .
H50 H -0.028488 0.863755 0.890688 0.027 Uiso 1 1 calc R U . . .
C51 C -0.12133(11) 0.81427(6) 0.83235(9) 0.0214(3) Uani 1 1 d . . . . .
H51 H -0.145954 0.839226 0.796329 0.026 Uiso 1 1 calc R U . . .
C52 C -0.15648(10) 0.76331(5) 0.82818(8) 0.0161(3) Uani 1 1 d . . . . .
C53 C -0.00453(11) 0.70233(6) 0.99631(8) 0.0167(3) Uani 1 1 d . . . . .
H53 H -0.042746 0.669760 0.990184 0.020 Uiso 1 1 calc R U . . .
C54 C -0.00378(13) 0.72290(7) 1.07429(9) 0.0261(3) Uani 1 1 d . . . . .
H54A H 0.018392 0.695358 1.109693 0.039 Uiso 1 1 calc R U . . .
H54B H -0.066404 0.733131 1.079915 0.039 Uiso 1 1 calc R U . . .
H54C H 0.037134 0.753332 1.082998 0.039 Uiso 1 1 calc R U . . .
C55 C 0.09328(11) 0.68779(6) 0.98561(9) 0.0236(3) Uani 1 1 d . . . . .
H55A H 0.118303 0.661205 1.021639 0.035 Uiso 1 1 calc R U . . .
H55B H 0.132519 0.719000 0.992185 0.035 Uiso 1 1 calc R U . . .
H55C H 0.091627 0.673860 0.936155 0.035 Uiso 1 1 calc R U . . .
C56 C -0.23563(11) 0.74952(6) 0.76690(9) 0.0194(3) Uani 1 1 d . . . . .
H56 H -0.251175 0.711802 0.772561 0.023 Uiso 1 1 calc R U . . .
C57 C -0.32212(12) 0.78182(8) 0.77258(11) 0.0325(4) Uani 1 1 d . . . . .
H57A H -0.309444 0.818966 0.765618 0.049 Uiso 1 1 calc R U . . .
H57B H -0.339118 0.776703 0.820984 0.049 Uiso 1 1 calc R U . . .
H57C H -0.373009 0.770408 0.734772 0.049 Uiso 1 1 calc R U . . .
C58 C -0.20869(13) 0.75624(7) 0.69144(9) 0.0283(4) Uani 1 1 d . . . . .
H58A H -0.157938 0.732368 0.686588 0.042 Uiso 1 1 calc R U . . .
H58B H -0.189007 0.792421 0.685665 0.042 Uiso 1 1 calc R U . . .
H58C H -0.261844 0.748249 0.653618 0.042 Uiso 1 1 calc R U . . .
C59 C 0.11064(9) 0.52328(5) 0.80439(7) 0.0111(2) Uani 1 1 d . . . . .
C60 C 0.08564(12) 0.43847(5) 0.77441(9) 0.0197(3) Uani 1 1 d . . . . .
C61 C 0.13182(11) 0.44015(5) 0.84423(8) 0.0178(3) Uani 1 1 d . . . . .
C62 C 0.02582(11) 0.50451(6) 0.67799(8) 0.0195(3) Uani 1 1 d . . . . .
H62A H 0.023236 0.542733 0.673800 0.029 Uiso 1 1 calc R U . . .
H62B H -0.036975 0.490346 0.670215 0.029 Uiso 1 1 calc R U . . .
H62C H 0.059397 0.490218 0.641043 0.029 Uiso 1 1 calc R U . . .
C63 C 0.18894(10) 0.51127(6) 0.93410(7) 0.0167(3) Uani 1 1 d . . . . .
H63A H 0.167307 0.490243 0.972055 0.025 Uiso 1 1 calc R U . . .
H63B H 0.172517 0.548042 0.939747 0.025 Uiso 1 1 calc R U . . .
H63C H 0.256057 0.508065 0.938875 0.025 Uiso 1 1 calc R U . . .
C64 C 0.05126(16) 0.39335(6) 0.72650(11) 0.0335(4) Uani 1 1 d . . . . .
H64A H 0.063912 0.360658 0.754008 0.050 Uiso 1 1 calc R U . . .
H64B H 0.082595 0.392786 0.683860 0.050 Uiso 1 1 calc R U . . .
H64C H -0.015338 0.396935 0.710143 0.050 Uiso 1 1 calc R U . . .
C65 C 0.16390(13) 0.39721(6) 0.89686(9) 0.0252(3) Uani 1 1 d . . . . .
H65A H 0.132768 0.400052 0.939455 0.038 Uiso 1 1 calc R U . . .
H65B H 0.230693 0.400038 0.912746 0.038 Uiso 1 1 calc R U . . .
H65C H 0.149313 0.363312 0.872965 0.038 Uiso 1 1 calc R U . . .
C1_1 C 0.4425(4) 0.39713(15) 0.9062(3) 0.0392(12) Uani 0.731(17) 1 d D . P B 3
H1A_1 H 0.414845 0.416426 0.862314 0.059 Uiso 0.731(17) 1 calc R U P B 3
H1B_1 H 0.405597 0.365890 0.911557 0.059 Uiso 0.731(17) 1 calc R U P B 3
H1C_1 H 0.505412 0.386652 0.901748 0.059 Uiso 0.731(17) 1 calc R U P B 3
C2_1 C 0.4453(3) 0.43208(14) 0.9733(3) 0.0233(7) Uani 0.731(17) 1 d D . P B 3
H2A_1 H 0.381590 0.442575 0.977556 0.028 Uiso 0.731(17) 1 calc R U P B 3
H2AB_1 H 0.470724 0.411890 1.017742 0.028 Uiso 0.731(17) 1 calc R U P B 3
C3_1 C 0.5035(7) 0.4811(4) 0.9697(7) 0.0228(9) Uani 0.731(17) 1 d D . P B 3
H3A_1 H 0.568833 0.470725 0.972246 0.027 Uiso 0.731(17) 1 calc R U P B 3
H3AB_1 H 0.483431 0.498705 0.922152 0.027 Uiso 0.731(17) 1 calc R U P B 3
C1_2 C 0.4687(10) 0.4067(6) 0.8809(10) 0.047(3) Uani 0.269(17) 1 d D . P B 4
H1A_2 H 0.421152 0.380132 0.866048 0.071 Uiso 0.269(17) 1 calc R U P B 4
H1B_2 H 0.528824 0.389607 0.894048 0.071 Uiso 0.269(17) 1 calc R U P B 4
H1C_2 H 0.470475 0.431018 0.840321 0.071 Uiso 0.269(17) 1 calc R U P B 4
C2_2 C 0.4463(9) 0.4366(5) 0.9466(11) 0.036(3) Uani 0.269(17) 1 d D . P B 4
H2A_2 H 0.447101 0.412103 0.988044 0.043 Uiso 0.269(17) 1 calc R U P B 4
H2AB_2 H 0.383289 0.451283 0.934345 0.043 Uiso 0.269(17) 1 calc R U P B 4
C3_2 C 0.514(2) 0.4809(11) 0.9701(19) 0.0228(9) Uani 0.269(17) 1 d D . P B 4
H3A_2 H 0.520786 0.501779 0.926338 0.027 Uiso 0.269(17) 1 calc R U P B 4
H3AB_2 H 0.574909 0.465518 0.989494 0.027 Uiso 0.269(17) 1 calc R U P B 4

loop_
_atom_site_aniso_label
_atom_site_aniso_U_11
_atom_site_aniso_U_22
_atom_site_aniso_U_33
_atom_site_aniso_U_23
_atom_site_aniso_U_13
_atom_site_aniso_U_12
Br1 0.01224(6) 0.01630(6) 0.01561(6) -0.00030(5) 0.00017(5) 0.00252(5)
Br2 0.01446(6) 0.01335(6) 0.00984(5) 0.00264(4) 0.00151(4) 0.00104(5)
Ga1 0.00874(6) 0.01028(6) 0.01080(6) -0.00119(5) 0.00260(5) -0.00105(5)
Ga2 0.00873(6) 0.00841(6) 0.00831(6) -0.00005(5) 0.00239(5) 0.00010(5)
P1 0.00982(15) 0.00979(13) 0.01018(14) -0.00025(11) 0.00275(11) -0.00027(11)
P2 0.01170(15) 0.01626(15) 0.01102(14) 0.00468(12) 0.00410(12) 0.00222(12)
N1 0.0129(5) 0.0116(5) 0.0129(5) -0.0016(4) 0.0041(4) -0.0022(4)
N2 0.0106(5) 0.0148(5) 0.0122(5) -0.0028(4) 0.0029(4) -0.0019(4)
N3 0.0110(5) 0.0108(4) 0.0094(5) -0.0004(4) 0.0020(4) -0.0009(4)
N4 0.0108(5) 0.0094(4) 0.0124(5) -0.0017(4) 0.0029(4) -0.0003(4)
N5 0.0210(6) 0.0107(5) 0.0129(5) -0.0017(4) 0.0032(4) -0.0009(4)
N6 0.0140(5) 0.0120(5) 0.0136(5) 0.0022(4) 0.0038(4) 0.0018(4)
C1 0.0135(6) 0.0160(6) 0.0159(6) -0.0013(5) 0.0033(5) -0.0040(5)
C2 0.0125(6) 0.0209(6) 0.0175(6) -0.0033(5) 0.0050(5) -0.0045(5)
C3 0.0128(6) 0.0200(6) 0.0129(6) -0.0017(5) 0.0036(5) -0.0008(5)
C4 0.0249(8) 0.0212(7) 0.0278(8) -0.0075(6) 0.0128(6) -0.0134(6)
C5 0.0190(7) 0.0348(8) 0.0188(7) -0.0102(6) 0.0103(6) -0.0084(6)
C6 0.0162(6) 0.0096(5) 0.0163(6) -0.0014(4) 0.0070(5) -0.0035(5)
C7 0.0174(7) 0.0136(6) 0.0177(6) -0.0027(5) 0.0050(5) -0.0044(5)
C8 0.0284(8) 0.0167(6) 0.0206(7) -0.0067(5) 0.0058(6) -0.0050(6)
C9 0.0343(9) 0.0146(6) 0.0273(8) -0.0065(6) 0.0108(7) -0.0004(6)
C10 0.0275(8) 0.0141(6) 0.0258(8) 0.0009(5) 0.0093(6) 0.0032(6)
C11 0.0205(7) 0.0121(6) 0.0179(6) 0.0025(5) 0.0084(5) -0.0008(5)
C12 0.0165(7) 0.0171(6) 0.0169(6) -0.0048(5) 0.0013(5) -0.0043(5)
C13 0.0216(8) 0.0289(8) 0.0271(8) -0.0064(7) -0.0035(6) -0.0086(6)
C14 0.0218(8) 0.0207(7) 0.0203(7) 0.0019(5) 0.0023(6) -0.0009(6)
C15 0.0250(8) 0.0201(7) 0.0163(6) 0.0054(5) 0.0069(6) 0.0049(6)
C16 0.0332(10) 0.0462(11) 0.0276(9) 0.0173(8) 0.0138(8) 0.0096(8)
C17 0.0260(8) 0.0241(7) 0.0236(8) 0.0053(6) 0.0046(6) 0.0054(6)
C18 0.0136(6) 0.0166(6) 0.0118(6) -0.0029(5) 0.0034(5) -0.0022(5)
C19 0.0165(7) 0.0189(6) 0.0138(6) -0.0044(5) 0.0033(5) 0.0023(5)
C20 0.0223(7) 0.0187(6) 0.0177(7) -0.0073(5) 0.0039(6) 0.0016(5)
C21 0.0212(7) 0.0222(7) 0.0147(6) -0.0071(5) 0.0031(5) -0.0041(6)
C22 0.0188(7) 0.0215(7) 0.0153(6) -0.0010(5) -0.0002(5) -0.0030(5)
C23 0.0174(7) 0.0159(6) 0.0155(6) 0.0004(5) 0.0010(5) -0.0030(5)
C24 0.0222(8) 0.0212(7) 0.0221(7) -0.0087(6) -0.0020(6) 0.0076(6)
C25 0.0246(9) 0.0405(10) 0.0423(11) -0.0185(9) -0.0006(8) 0.0146(8)
C26 0.0435(11) 0.0216(8) 0.0299(9) -0.0010(7) -0.0053(8) 0.0065(7)
C27 0.025(4) 0.021(4) 0.024(6) 0.014(3) -0.006(3) -0.008(3)
C28 0.021(4) 0.060(9) 0.112(15) 0.060(9) 0.010(7) 0.003(5)
C29 0.014(3) 0.015(4) 0.024(5) -0.003(3) 0.000(3) 0.000(3)
C27' 0.0221(19) 0.0128(15) 0.022(3) 0.0005(13) -0.0031(14) -0.0016(13)
C28' 0.037(2) 0.0225(15) 0.055(3) 0.0180(18) 0.023(2) -0.0002(13)
C29' 0.033(3) 0.019(3) 0.020(3) 0.005(2) 0.008(3) 0.003(3)
C30 0.0125(6) 0.0134(5) 0.0150(6) 0.0001(5) 0.0046(5) -0.0018(5)
C31 0.0158(6) 0.0166(6) 0.0165(6) -0.0022(5) 0.0089(5) -0.0015(5)
C32 0.0154(6) 0.0137(5) 0.0123(6) -0.0011(4) 0.0050(5) 0.0017(5)
C33 0.0159(7) 0.0233(7) 0.0274(8) -0.0060(6) 0.0093(6) -0.0076(6)
C34 0.0231(8) 0.0192(7) 0.0241(7) -0.0078(6) 0.0130(6) -0.0003(6)
C35 0.0103(6) 0.0138(5) 0.0107(5) -0.0022(4) 0.0020(4) -0.0015(4)
C36 0.0161(6) 0.0127(5) 0.0140(6) -0.0011(5) 0.0036(5) -0.0030(5)
C37 0.0295(8) 0.0130(6) 0.0208(7) -0.0045(5) 0.0055(6) -0.0040(6)
C38 0.0347(9) 0.0219(7) 0.0175(7) -0.0080(6) 0.0041(6) -0.0058(6)
C39 0.0268(8) 0.0237(7) 0.0112(6) -0.0033(5) 0.0023(6) -0.0043(6)
C40 0.0140(6) 0.0168(6) 0.0116(6) -0.0003(5) 0.0016(5) -0.0021(5)
C41 0.0232(7) 0.0120(6) 0.0162(6) 0.0011(5) 0.0037(5) -0.0025(5)
C42 0.0434(11) 0.0202(7) 0.0263(8) 0.0032(6) 0.0114(8) -0.0113(7)
C43 0.0317(9) 0.0186(7) 0.0269(8) -0.0025(6) -0.0029(7) 0.0067(6)
C44 0.0173(7) 0.0179(6) 0.0118(6) 0.0027(5) 0.0007(5) 0.0007(5)
C45 0.0205(8) 0.0322(9) 0.0442(11) 0.0111(8) 0.0025(8) 0.0070(7)
C46 0.0541(12) 0.0243(8) 0.0155(7) 0.0044(6) 0.0096(7) -0.0009(8)
C47 0.0135(6) 0.0095(5) 0.0160(6) -0.0027(4) 0.0050(5) -0.0005(4)
C48 0.0146(6) 0.0137(6) 0.0173(6) -0.0039(5) 0.0042(5) 0.0000(5)
C49 0.0204(7) 0.0151(6) 0.0239(7) -0.0059(5) 0.0031(6) -0.0036(5)
C50 0.0239(8) 0.0113(6) 0.0319(8) -0.0028(6) 0.0053(6) -0.0029(5)
C51 0.0228(8) 0.0119(6) 0.0293(8) 0.0030(5) 0.0037(6) 0.0010(5)
C52 0.0160(6) 0.0117(5) 0.0206(7) 0.0000(5) 0.0030(5) 0.0008(5)
C53 0.0190(7) 0.0151(6) 0.0151(6) -0.0037(5) 0.0004(5) -0.0024(5)
C54 0.0339(9) 0.0270(8) 0.0164(7) -0.0063(6) 0.0009(6) -0.0039(7)
C55 0.0203(8) 0.0221(7) 0.0276(8) 0.0011(6) 0.0017(6) 0.0014(6)
C56 0.0182(7) 0.0149(6) 0.0233(7) 0.0048(5) -0.0021(6) 0.0009(5)
C57 0.0199(8) 0.0368(10) 0.0386(10) 0.0000(8) -0.0011(7) 0.0050(7)
C58 0.0286(9) 0.0319(9) 0.0229(8) 0.0019(7) 0.0002(7) -0.0032(7)
C59 0.0111(6) 0.0116(5) 0.0111(5) 0.0000(4) 0.0033(4) 0.0002(4)
C60 0.0282(8) 0.0105(6) 0.0222(7) -0.0019(5) 0.0091(6) -0.0006(5)
C61 0.0217(7) 0.0109(5) 0.0225(7) 0.0026(5) 0.0090(6) 0.0033(5)
C62 0.0268(8) 0.0186(6) 0.0120(6) -0.0033(5) 0.0005(5) -0.0028(6)
C63 0.0162(7) 0.0207(6) 0.0124(6) 0.0042(5) 0.0004(5) 0.0011(5)
C64 0.0554(13) 0.0137(7) 0.0324(9) -0.0085(6) 0.0100(9) -0.0059(7)
C65 0.0330(9) 0.0165(7) 0.0286(8) 0.0086(6) 0.0122(7) 0.0070(6)
C1_1 0.044(2) 0.0340(16) 0.032(2) -0.0048(13) -0.0141(16) -0.0032(14)
C2_1 0.0189(12) 0.0196(12) 0.0300(18) 0.0010(12) 0.0004(13) -0.0024(9)
C3_1 0.018(3) 0.0226(7) 0.0270(8) 0.0075(6) 0.0004(15) 0.0028(13)
C1_2 0.037(6) 0.052(6) 0.049(7) -0.008(5) -0.004(5) -0.007(4)
C2_2 0.023(4) 0.037(4) 0.051(7) 0.013(5) 0.012(5) 0.006(3)
C3_2 0.018(3) 0.0226(7) 0.0270(8) 0.0075(6) 0.0004(15) 0.0028(13)

loop_
_atom_type_symbol
_atom_type_description
_atom_type_scat_dispersion_real
_atom_type_scat_dispersion_imag
_atom_type_scat_source
C C 0.0033 0.0016 'International Tables Vol C Tables 4.2.6.8 and 6.1.1.4'
H H 0.0000 0.0000 'International Tables Vol C Tables 4.2.6.8 and 6.1.1.4'
Br Br -0.2901 2.4595 'International Tables Vol C Tables 4.2.6.8 and 6.1.1.4'
Ga Ga 0.2307 1.6083 'International Tables Vol C Tables 4.2.6.8 and 6.1.1.4'
N N 0.0061 0.0033 'International Tables Vol C Tables 4.2.6.8 and 6.1.1.4'
P P 0.1023 0.0942 'International Tables Vol C Tables 4.2.6.8 and 6.1.1.4'

loop_
_geom_angle_atom_site_label_1
_geom_angle_atom_site_label_2
_geom_angle_atom_site_label_3
_geom_angle
_geom_angle_site_symmetry_1
_geom_angle_site_symmetry_3
_geom_angle_publ_flag
N1 Ga1 N2 96.36(5) . . ?
N1 Ga1 P1 114.82(3) . . ?
N2 Ga1 P1 134.28(4) . . ?
N1 Ga1 Br1 102.46(4) . . ?
N2 Ga1 Br1 100.16(4) . . ?
P1 Ga1 Br1 104.349(11) . . ?
N4 Ga2 N3 93.36(5) . . ?
N4 Ga2 P2 121.61(3) . . ?
N3 Ga2 P2 117.42(3) . . ?
N4 Ga2 Br2 101.94(3) . . ?
N3 Ga2 Br2 99.17(3) . . ?
P2 Ga2 Br2 118.447(12) . . ?
C59 P1 P2 110.55(5) . . ?
C59 P1 Ga1 96.46(4) . . ?
P2 P1 Ga1 113.099(18) . . ?
P1 P2 Ga2 94.977(17) . . ?
C1 N1 C6 117.31(11) . . ?
C1 N1 Ga1 118.36(9) . . ?
C6 N1 Ga1 124.06(9) . . ?
C3 N2 C18 118.42(11) . . ?
C3 N2 Ga1 118.20(9) . . ?
C18 N2 Ga1 123.17(9) . . ?
C30 N3 C35 118.84(11) . . ?
C30 N3 Ga2 121.39(9) . . ?
C35 N3 Ga2 119.59(8) . . ?
C32 N4 C47 117.50(11) . . ?
C32 N4 Ga2 120.02(9) . . ?
C47 N4 Ga2 122.41(9) . . ?
C59 N5 C60 110.30(12) . . ?
C59 N5 C62 126.27(12) . . ?
C60 N5 C62 123.43(12) . . ?
C59 N6 C61 110.57(12) . . ?
C59 N6 C63 125.56(12) . . ?
C61 N6 C63 123.83(12) . . ?
N1 C1 C2 124.13(13) . . ?
N1 C1 C4 119.52(13) . . ?
C2 C1 C4 116.31(13) . . ?
C3 C2 C1 128.27(13) . . ?
N2 C3 C2 124.22(13) . . ?
N2 C3 C5 119.99(13) . . ?
C2 C3 C5 115.79(13) . . ?
C7 C6 C11 121.80(13) . . ?
C7 C6 N1 120.20(13) . . ?
C11 C6 N1 117.90(12) . . ?
C8 C7 C6 117.93(14) . . ?
C8 C7 C12 119.57(13) . . ?
C6 C7 C12 122.44(12) . . ?
C9 C8 C7 121.09(15) . . ?
C8 C9 C10 120.01(14) . . ?
C9 C10 C11 121.18(15) . . ?
C10 C11 C6 117.83(14) . . ?
C10 C11 C15 120.77(14) . . ?
C6 C11 C15 121.39(13) . . ?
C7 C12 C13 113.24(13) . . ?
C7 C12 C14 109.06(12) . . ?
C13 C12 C14 110.55(13) . . ?
C11 C15 C17 112.55(13) . . ?
C11 C15 C16 112.62(15) . . ?
C17 C15 C16 109.94(13) . . ?
C23 C18 C19 120.94(13) . . ?
C23 C18 N2 118.47(12) . . ?
C19 C18 N2 120.56(13) . . ?
C20 C19 C18 118.16(14) . . ?
C20 C19 C24 118.15(13) . . ?
C18 C19 C24 123.66(13) . . ?
C21 C20 C19 121.36(14) . . ?
C22 C21 C20 119.68(14) . . ?
C21 C22 C23 121.24(14) . . ?
C22 C23 C18 118.57(13) . . ?
C22 C23 C27' 118.2(4) . . ?
C18 C23 C27' 122.8(4) . . ?
C22 C23 C27 120.6(8) . . ?
C18 C23 C27 120.5(8) . . ?
C19 C24 C26 111.23(15) . . ?
C19 C24 C25 111.51(14) . . ?
C26 C24 C25 109.67(15) . . ?
C29 C27 C28 109.5(11) . . ?
C29 C27 C23 114.7(16) . . ?
C28 C27 C23 108.2(10) . . ?
C29' C27' C23 110.9(7) . . ?
C29' C27' C28' 110.2(5) . . ?
C23 C27' C28' 111.9(5) . . ?
N3 C30 C31 123.14(13) . . ?
N3 C30 C33 121.30(12) . . ?
C31 C30 C33 115.55(12) . . ?
C32 C31 C30 127.91(13) . . ?
N4 C32 C31 123.94(12) . . ?
N4 C32 C34 119.20(12) . . ?
C31 C32 C34 116.83(12) . . ?
C40 C35 C36 121.25(12) . . ?
C40 C35 N3 118.43(12) . . ?
C36 C35 N3 120.32(12) . . ?
C37 C36 C35 117.76(13) . . ?
C37 C36 C41 118.84(13) . . ?
C35 C36 C41 123.40(12) . . ?
C38 C37 C36 121.62(14) . . ?
C37 C38 C39 119.78(14) . . ?
C38 C39 C40 121.11(14) . . ?
C39 C40 C35 118.46(13) . . ?
C39 C40 C44 120.74(13) . . ?
C35 C40 C44 120.77(12) . . ?
C36 C41 C43 110.61(13) . . ?
C36 C41 C42 112.15(13) . . ?
C43 C41 C42 109.53(13) . . ?
C40 C44 C46 113.21(13) . . ?
C40 C44 C45 110.95(13) . . ?
C46 C44 C45 110.24(14) . . ?
C52 C47 C48 121.17(12) . . ?
C52 C47 N4 118.47(12) . . ?
C48 C47 N4 120.33(12) . . ?
C49 C48 C47 118.00(13) . . ?
C49 C48 C53 119.91(13) . . ?
C47 C48 C53 122.09(12) . . ?
C50 C49 C48 121.49(14) . . ?
C49 C50 C51 119.75(14) . . ?
C50 C51 C52 120.99(14) . . ?
C51 C52 C47 118.59(14) . . ?
C51 C52 C56 119.03(13) . . ?
C47 C52 C56 122.36(12) . . ?
C48 C53 C55 110.50(13) . . ?
C48 C53 C54 112.37(12) . . ?
C55 C53 C54 110.29(13) . . ?
C52 C56 C58 111.92(13) . . ?
C52 C56 C57 111.25(14) . . ?
C58 C56 C57 110.39(14) . . ?
N5 C59 N6 105.61(11) . . ?
N5 C59 P1 131.34(10) . . ?
N6 C59 P1 122.78(10) . . ?
C61 C60 N5 106.85(12) . . ?
C61 C60 C64 131.12(14) . . ?
N5 C60 C64 122.03(15) . . ?
C60 C61 N6 106.65(12) . . ?
C60 C61 C65 130.78(14) . . ?
N6 C61 C65 122.56(14) . . ?
C3_1 C2_1 C1_1 112.5(4) . . ?
C3_1 C3_1 C2_1 112.7(10) 3_667 . ?
C1_2 C2_2 C3_2 112.6(12) . . ?
C2_2 C3_2 C3_2 115(3) . 3_667 ?

loop_
_geom_bond_atom_site_label_1
_geom_bond_atom_site_label_2
_geom_bond_distance
_geom_bond_site_symmetry_2
_geom_bond_publ_flag
Br1 Ga1 2.3981(2) . ?
Br2 Ga2 2.4083(2) . ?
Ga1 N1 1.9513(11) . ?
Ga1 N2 1.9732(11) . ?
Ga1 P1 2.3205(4) . ?
Ga2 N4 1.9751(11) . ?
Ga2 N3 2.0028(11) . ?
Ga2 P2 2.2664(4) . ?
P1 C59 1.8570(13) . ?
P1 P2 2.1623(5) . ?
N1 C1 1.3356(18) . ?
N1 C6 1.4513(17) . ?
N2 C3 1.3355(18) . ?
N2 C18 1.4454(17) . ?
N3 C30 1.3254(17) . ?
N3 C35 1.4433(17) . ?
N4 C32 1.3408(17) . ?
N4 C47 1.4450(17) . ?
N5 C59 1.3543(17) . ?
N5 C60 1.3894(18) . ?
N5 C62 1.4579(19) . ?
N6 C59 1.3544(17) . ?
N6 C61 1.3865(18) . ?
N6 C63 1.4613(18) . ?
C1 C2 1.398(2) . ?
C1 C4 1.511(2) . ?
C2 C3 1.397(2) . ?
C3 C5 1.515(2) . ?
C6 C7 1.400(2) . ?
C6 C11 1.406(2) . ?
C7 C8 1.399(2) . ?
C7 C12 1.517(2) . ?
C8 C9 1.383(2) . ?
C9 C10 1.384(2) . ?
C10 C11 1.396(2) . ?
C11 C15 1.520(2) . ?
C12 C13 1.533(2) . ?
C12 C14 1.535(2) . ?
C15 C17 1.522(2) . ?
C15 C16 1.527(2) . ?
C18 C23 1.404(2) . ?
C18 C19 1.406(2) . ?
C19 C20 1.398(2) . ?
C19 C24 1.519(2) . ?
C20 C21 1.382(2) . ?
C21 C22 1.381(2) . ?
C22 C23 1.394(2) . ?
C23 C27' 1.523(5) . ?
C23 C27 1.539(13) . ?
C24 C26 1.521(3) . ?
C24 C25 1.540(2) . ?
C27 C29 1.524(12) . ?
C27 C28 1.526(11) . ?
C27' C29' 1.519(6) . ?
C27' C28' 1.528(6) . ?
C30 C31 1.4098(19) . ?
C30 C33 1.508(2) . ?
C31 C32 1.390(2) . ?
C32 C34 1.5101(19) . ?
C35 C40 1.4041(19) . ?
C35 C36 1.4134(19) . ?
C36 C37 1.3978(19) . ?
C36 C41 1.517(2) . ?
C37 C38 1.380(2) . ?
C38 C39 1.387(2) . ?
C39 C40 1.394(2) . ?
C40 C44 1.522(2) . ?
C41 C43 1.530(2) . ?
C41 C42 1.538(2) . ?
C44 C46 1.524(2) . ?
C44 C45 1.533(2) . ?
C47 C52 1.403(2) . ?
C47 C48 1.407(2) . ?
C48 C49 1.399(2) . ?
C48 C53 1.515(2) . ?
C49 C50 1.383(2) . ?
C50 C51 1.384(2) . ?
C51 C52 1.398(2) . ?
C52 C56 1.525(2) . ?
C53 C55 1.531(2) . ?
C53 C54 1.537(2) . ?
C56 C58 1.526(2) . ?
C56 C57 1.535(2) . ?
C60 C61 1.358(2) . ?
C60 C64 1.491(2) . ?
C61 C65 1.491(2) . ?
C1_1 C2_1 1.526(4) . ?
C2_1 C3_1 1.526(7) . ?
C3_1 C3_1 1.498(16) 3_667 ?
C1_2 C2_2 1.521(11) . ?
C2_2 C3_2 1.522(13) . ?
C3_2 C3_2 1.58(5) 3_667 ?
